data_7021729
loop_
_publ_author_name
'Dutta, Ranjan'
'Bose, Purnandhu'
'Ghosh, Pradyut'

_publ_section_title
;
 Arsenate recognition in aqueous media by a simple tripodal urea.
;
_journal_issue 32
_journal_name_full 'Dalton transactions (Cambridge, England : 2003)'
_journal_page_first 11371
_journal_page_last 11374
_journal_paper_doi 10.1039/c3dt51074c
_journal_volume 42
_journal_year 2013
_chemical_formula_sum 'C90 H80 As F30 N16 O11 S'
_chemical_formula_weight 2238.68
_chemical_name_systematic
; 
 ? 
;
_space_group_IT_number 14
_symmetry_cell_setting monoclinic
_symmetry_space_group_name_Hall '-P 2ybc'
_symmetry_space_group_name_H-M 'P 1 21/c 1'
_atom_sites_solution_hydrogens geom
_atom_sites_solution_primary direct
_atom_sites_solution_secondary difmap
_audit_creation_method SHELXL-97
_cell_angle_alpha 90.00
_cell_angle_beta 111.082(2)
_cell_angle_gamma 90.00
_cell_formula_units_Z 4
_cell_length_a 21.4103(19)
_cell_length_b 26.030(2)
_cell_length_c 20.5147(18)
_cell_measurement_reflns_used 9974
_cell_measurement_temperature 150(2)
_cell_measurement_theta_max 24.27
_cell_measurement_theta_min 2.49
_cell_volume 10667.8(16)
_computing_cell_refinement 'Bruker SAINT'
_computing_data_collection 'Bruker APEX2'
_computing_data_reduction 'Bruker SAINT'
_computing_molecular_graphics 'MERCURY 2.3'
_computing_publication_material 'ORTEP 3V.2'
_computing_structure_refinement 'SHELXL-97 (Sheldrick, 2008)'
_computing_structure_solution 'SHELXS-97 (Sheldrick, 2008)'
_diffrn_ambient_temperature 150(2)
_diffrn_measured_fraction_theta_full 0.999
_diffrn_measured_fraction_theta_max 0.999
_diffrn_measurement_device_type 'Bruker APEX-II CCD'
_diffrn_measurement_method '\f and \w scans'
_diffrn_radiation_monochromator graphite
_diffrn_radiation_source 'fine-focus sealed tube'
_diffrn_radiation_type MoK\a
_diffrn_radiation_wavelength 0.71073
_diffrn_reflns_av_R_equivalents 0.0385
_diffrn_reflns_av_unetI/netI 0.0286
_diffrn_reflns_limit_h_max 25
_diffrn_reflns_limit_h_min -25
_diffrn_reflns_limit_k_max 30
_diffrn_reflns_limit_k_min -30
_diffrn_reflns_limit_l_max 22
_diffrn_reflns_limit_l_min -24
_diffrn_reflns_number 126046
_diffrn_reflns_theta_full 25.00
_diffrn_reflns_theta_max 25.00
_diffrn_reflns_theta_min 1.02
_exptl_absorpt_coefficient_mu 0.452
_exptl_absorpt_correction_T_max 0.9231
_exptl_absorpt_correction_T_min 0.8225
_exptl_absorpt_correction_type multi-scan
_exptl_absorpt_process_details SADABS
_exptl_crystal_colour COLORLESS
_exptl_crystal_density_diffrn 1.394
_exptl_crystal_density_method 'not measured'
_exptl_crystal_description BLOCK
_exptl_crystal_F_000 4556
_exptl_crystal_size_max 0.45
_exptl_crystal_size_mid 0.20
_exptl_crystal_size_min 0.18
_platon_squeeze_details
;
The unit cell contains one water and two dimethyl sulfoxide molecules which have been treated 
as a diffuse contribution to the overall scattering without specific atom 
positions by SQUEEZE/PLATON. 
;
_refine_diff_density_max 1.623
_refine_diff_density_min -1.123
_refine_diff_density_rms 0.143
_refine_ls_extinction_method none
_refine_ls_goodness_of_fit_ref 0.850
_refine_ls_hydrogen_treatment mixed
_refine_ls_matrix_type full
_refine_ls_number_parameters 1283
_refine_ls_number_reflns 18770
_refine_ls_number_restraints 0
_refine_ls_restrained_S_all 0.850
_refine_ls_R_factor_all 0.1187
_refine_ls_R_factor_gt 0.0997
_refine_ls_shift/su_max 0.002
_refine_ls_shift/su_mean 0.000
_refine_ls_structure_factor_coef Fsqd
_refine_ls_weighting_details 'calc w=1/[\s^2^(Fo^2^)+(0.1892P)^2^+65.9409P] where P=(Fo^2^+2Fc^2^)/3'
_refine_ls_weighting_scheme calc
_refine_ls_wR_factor_gt 0.2715
_refine_ls_wR_factor_ref 0.2890
_reflns_number_gt 14429
_reflns_number_total 18770
_reflns_threshold_expression >2sigma(I)
_cod_data_source_file c3dt51074c.txt
_cod_data_source_block rrr-sr
_cod_depositor_comments
;
The following automatic conversions were performed:

'_symmetry_cell_setting' value 'Monoclinic' changed to 'monoclinic'
according to /home/saulius/struct/CIF-dictionaries/cif_core.dic
dictionary named 'cif_core.dic' version 2.4.2 from
2011-04-26.

'_exptl_absorpt_correction_type' value 'MULTI-SCAN'
changed to 'multi-scan' according to
/home/saulius/struct/CIF-dictionaries/cif_core.dic dictionary named
'cif_core.dic' version 2.4.2 from 2011-04-26.

Automatic conversion script
Id: cif_fix_values 1891 2012-01-12 08:04:46Z andrius 
;
_cod_original_cell_volume 10667.6(16)
_cod_original_sg_symbol_H-M 'P2(1)/c  '
_cod_database_code 7021729

loop_
_symmetry_equiv_pos_as_xyz
'x, y, z'
'-x, y+1/2, -z+1/2'
'-x, -y, -z'
'x, -y-1/2, z-1/2'

loop_
_atom_site_label
_atom_site_type_symbol
_atom_site_fract_x
_atom_site_fract_y
_atom_site_fract_z
_atom_site_U_iso_or_equiv
_atom_site_adp_type
_atom_site_occupancy
_atom_site_symmetry_multiplicity
_atom_site_calc_flag
_atom_site_refinement_flags
F10 F 0.3598(3) 0.9468(2) 0.5453(3) 0.101(2) Uani 1 1 d .
F12 F -0.0293(4) 0.8420(3) 0.8698(4) 0.138(3) Uani 1 1 d .
F9 F 0.4062(4) 1.0182(3) 0.4813(4) 0.147(3) Uani 1 1 d .
C88 C 0.3071(9) 0.7792(7) 0.9550(9) 0.154(6) Uiso 1 1 d .
C57 C 0.0672(6) 0.7966(4) 0.3982(7) 0.116(4) Uani 1 1 d .
H57A H 0.0672 0.7680 0.3678 0.139 Uiso 1 1 calc R
H57B H 0.1060 0.7925 0.4407 0.139 Uiso 1 1 calc R
F3 F 0.5972(2) 0.9487(2) 1.0796(2) 0.0895(17) Uani 1 1 d .
As1 As 0.27331(2) 0.964320(18) 0.79836(3) 0.02684(17) Uani 1 1 d .
F16 F 0.8801(2) 0.49088(14) 0.9034(2) 0.0577(9) Uani 1 1 d .
N10 N 0.9150(2) 0.47525(18) 0.7878(2) 0.0420(11) Uani 1 1 d .
H10 H 0.8748 0.4641 0.7677 0.050 Uiso 1 1 calc R
O6 O 0.7076(2) 0.66467(14) 0.7894(2) 0.0513(11) Uani 1 1 d .
C63 C 0.1590(3) 0.9392(2) 0.3521(3) 0.0512(15) Uani 1 1 d .
H63A H 0.1126 0.9470 0.3446 0.061 Uiso 1 1 calc R
H63B H 0.1822 0.9348 0.4020 0.061 Uiso 1 1 calc R
C59 C 0.1094(3) 0.8934(3) 0.2402(3) 0.0524(15) Uani 1 1 d .
H59A H 0.0681 0.9068 0.2429 0.063 Uiso 1 1 calc R
H59B H 0.1259 0.9188 0.2158 0.063 Uiso 1 1 calc R
C60 C 0.0934(3) 0.8472(3) 0.1978(3) 0.0593(18) Uani 1 1 d .
H60A H 0.0660 0.8250 0.2144 0.071 Uiso 1 1 calc R
H60B H 0.1345 0.8291 0.2032 0.071 Uiso 1 1 calc R
C55 C 0.1424(3) 0.8459(2) 0.3545(3) 0.0502(15) Uani 1 1 d .
H55A H 0.1453 0.8140 0.3312 0.060 Uiso 1 1 calc R
H55B H 0.1760 0.8443 0.4012 0.060 Uiso 1 1 calc R
C56 C 0.0763(4) 0.8475(3) 0.3613(4) 0.069(2) Uani 1 1 d .
H56A H 0.0414 0.8502 0.3155 0.082 Uiso 1 1 calc R
H56B H 0.0734 0.8770 0.3888 0.082 Uiso 1 1 calc R
C61 C 0.0561(4) 0.8585(3) 0.1203(3) 0.065(2) Uani 1 1 d .
H61A H 0.0145 0.8757 0.1158 0.078 Uiso 1 1 calc R
H61B H 0.0828 0.8827 0.1054 0.078 Uiso 1 1 calc R
C67 C 0.2282(3) 0.8780(3) 0.3116(3) 0.0589(18) Uani 1 1 d .
H67A H 0.2377 0.9047 0.2835 0.071 Uiso 1 1 calc R
H67B H 0.2252 0.8458 0.2869 0.071 Uiso 1 1 calc R
C62 C 0.0403(5) 0.8155(4) 0.0723(4) 0.090(3) Uani 1 1 d .
H62A H 0.0809 0.8013 0.0702 0.135 Uiso 1 1 calc R
H62B H 0.0123 0.8270 0.0267 0.135 Uiso 1 1 calc R
H62C H 0.0171 0.7897 0.0883 0.135 Uiso 1 1 calc R
C68 C 0.2871(4) 0.8746(4) 0.3801(4) 0.077(2) Uani 1 1 d .
H68A H 0.2859 0.9039 0.4089 0.093 Uiso 1 1 calc R
H68B H 0.2826 0.8438 0.4046 0.093 Uiso 1 1 calc R
C69 C 0.3508(4) 0.8736(4) 0.3712(4) 0.076(2) Uani 1 1 d .
H69A H 0.3547 0.9051 0.3478 0.091 Uiso 1 1 calc R
H69B H 0.3497 0.8455 0.3397 0.091 Uiso 1 1 calc R
C64 C 0.1888(5) 0.9845(3) 0.3289(5) 0.086(3) Uani 1 1 d .
H64A H 0.2360 0.9782 0.3391 0.103 Uiso 1 1 calc R
H64B H 0.1672 0.9887 0.2788 0.103 Uiso 1 1 calc R
C66 C 0.1971(8) 1.0822(4) 0.3390(7) 0.141(6) Uani 1 1 d .
H66A H 0.2432 1.0822 0.3431 0.211 Uiso 1 1 calc R
H66B H 0.1896 1.1098 0.3664 0.211 Uiso 1 1 calc R
H66C H 0.1691 1.0869 0.2909 0.211 Uiso 1 1 calc R
C58 C 0.0108(6) 0.7924(5) 0.4155(6) 0.076(3) Uani 0.69 1 d P
H58A H 0.0082 0.8215 0.4432 0.114 Uiso 0.69 1 calc PR
H58B H 0.0132 0.7615 0.4417 0.114 Uiso 0.69 1 calc PR
H58C H -0.0283 0.7915 0.3737 0.114 Uiso 0.69 1 calc PR
C65 C 0.1809(6) 1.0328(3) 0.3645(5) 0.096(3) Uani 1 1 d .
H65A H 0.1348 1.0345 0.3618 0.115 Uiso 1 1 calc R
H65B H 0.2087 1.0298 0.4135 0.115 Uiso 1 1 calc R
N15 N 0.1614(2) 0.88889(17) 0.3164(2) 0.0369(10) Uani 1 1 d .
C12 C 0.2338(3) 0.9253(3) 0.5755(3) 0.0525(17) Uani 1 1 d .
C13 C 0.2892(3) 1.0063(3) 0.5711(3) 0.0576(18) Uani 1 1 d .
C10 C 0.2401(4) 0.8064(3) 0.5913(4) 0.069(2) Uani 1 1 d .
H10A H 0.2195 0.7735 0.5739 0.083 Uiso 1 1 calc R
H10B H 0.2600 0.8194 0.5589 0.083 Uiso 1 1 calc R
C18 C 0.2679(4) 1.0567(3) 0.5669(4) 0.0641(19) Uani 1 1 d .
C14 C 0.3353(4) 0.9941(4) 0.5409(4) 0.085(3) Uani 1 1 d .
C15 C 0.3610(5) 1.0310(5) 0.5096(6) 0.104(4) Uani 1 1 d .
C11 C 0.1861(3) 0.8444(3) 0.5953(3) 0.0583(18) Uani 1 1 d .
H11A H 0.1509 0.8471 0.5498 0.070 Uiso 1 1 calc R
H11B H 0.1665 0.8314 0.6279 0.070 Uiso 1 1 calc R
C16 C 0.3401(6) 1.0793(5) 0.5070(6) 0.107(4) Uani 1 1 d .
C17 C 0.2925(5) 1.0930(4) 0.5358(5) 0.083(2) Uani 1 1 d .
C21 C 0.1915(4) 0.8004(2) 0.7823(4) 0.0620(19) Uani 1 1 d .
C19 C 0.2781(4) 0.7586(2) 0.7013(4) 0.073(2) Uani 1 1 d .
H19A H 0.3025 0.7279 0.6980 0.088 Uiso 1 1 calc R
H19B H 0.2306 0.7506 0.6830 0.088 Uiso 1 1 calc R
C27 C 0.0566(5) 0.8411(3) 0.8216(5) 0.079(2) Uani 1 1 d .
C22 C 0.0818(4) 0.8295(2) 0.7702(4) 0.067(2) Uani 1 1 d .
C20 C 0.2985(4) 0.7747(3) 0.7762(4) 0.070(2) Uani 1 1 d .
H20A H 0.2985 0.7450 0.8048 0.084 Uiso 1 1 calc R
H20B H 0.3437 0.7884 0.7920 0.084 Uiso 1 1 calc R
C25 C -0.0513(6) 0.8062(3) 0.7591(6) 0.090(3) Uani 1 1 d .
C23 C 0.0368(5) 0.8059(3) 0.7128(4) 0.072(2) Uani 1 1 d .
C24 C -0.0286(5) 0.7933(3) 0.7054(6) 0.087(3) Uani 1 1 d .
C26 C -0.0064(6) 0.8293(3) 0.8165(6) 0.096(3) Uani 1 1 d .
C3 C 0.4414(3) 0.8866(2) 0.7581(3) 0.0463(14) Uani 1 1 d .
C4 C 0.4813(3) 0.9305(2) 0.8705(3) 0.0421(13) Uani 1 1 d .
C9 C 0.5153(3) 0.9760(3) 0.8953(4) 0.0526(17) Uani 1 1 d .
C8 C 0.5547(3) 0.9828(3) 0.9646(4) 0.0579(18) Uani 1 1 d .
C5 C 0.4885(3) 0.8915(3) 0.9179(3) 0.0534(16) Uani 1 1 d .
C7 C 0.5608(3) 0.9438(4) 1.0104(4) 0.066(2) Uani 1 1 d .
C1 C 0.3587(4) 0.7957(3) 0.6581(4) 0.070(2) Uani 1 1 d .
H1A H 0.3581 0.7712 0.6223 0.084 Uiso 1 1 calc R
H1B H 0.3885 0.7824 0.7026 0.084 Uiso 1 1 calc R
C6 C 0.5289(4) 0.8967(3) 0.9874(3) 0.063(2) Uani 1 1 d .
C2 C 0.3857(4) 0.8465(3) 0.6437(3) 0.068(2) Uani 1 1 d .
H2A H 0.4296 0.8409 0.6414 0.081 Uiso 1 1 calc R
H2B H 0.3565 0.8591 0.5985 0.081 Uiso 1 1 calc R
N3 N 0.4395(2) 0.92750(19) 0.8004(2) 0.0427(11) Uani 1 1 d .
H3 H 0.4115 0.9520 0.7828 0.051 Uiso 1 1 calc R
N4 N 0.2142(3) 0.89510(19) 0.6179(2) 0.0480(13) Uani 1 1 d .
H4 H 0.2185 0.9059 0.6588 0.058 Uiso 1 1 calc R
N2 N 0.3909(3) 0.8855(2) 0.6967(2) 0.0488(13) Uani 1 1 d .
H2 H 0.3602 0.9086 0.6879 0.059 Uiso 1 1 calc R
N5 N 0.2655(3) 0.9700(2) 0.6064(3) 0.0516(14) Uani 1 1 d .
H5 H 0.2710 0.9756 0.6494 0.062 Uiso 1 1 calc R
N1 N 0.2919(3) 0.7996(2) 0.6600(3) 0.0601(16) Uani 1 1 d .
N6 N 0.2529(3) 0.8137(2) 0.7850(3) 0.0626(16) Uani 1 1 d .
H6 H 0.2655 0.8452 0.7919 0.075 Uiso 1 1 calc R
N7 N 0.1480(3) 0.8401(2) 0.7774(3) 0.0672(17) Uani 1 1 d .
H7 H 0.1614 0.8714 0.7788 0.081 Uiso 1 1 calc R
O1 O 0.4877(2) 0.8550(2) 0.7757(2) 0.0610(13) Uani 1 1 d .
O2 O 0.2260(3) 0.9148(2) 0.5143(2) 0.0710(16) Uani 1 1 d .
O3 O 0.1755(3) 0.75541(18) 0.7850(3) 0.0788(17) Uani 1 1 d .
F1 F 0.51022(19) 1.01555(16) 0.8524(2) 0.0651(10) Uani 1 1 d .
F5 F 0.4529(2) 0.84731(16) 0.8977(2) 0.0691(11) Uani 1 1 d .
F2 F 0.58606(19) 1.0271(2) 0.9870(3) 0.0859(16) Uani 1 1 d .
F4 F 0.5329(3) 0.8581(2) 1.0317(2) 0.0966(17) Uani 1 1 d .
F6 F 0.2208(2) 1.07003(16) 0.5924(2) 0.0664(11) Uani 1 1 d .
F7 F 0.2716(4) 1.1418(2) 0.5328(4) 0.130(3) Uani 1 1 d .
F8 F 0.3632(4) 1.1161(3) 0.4749(5) 0.152(3) Uani 1 1 d .
F15 F 0.0573(3) 0.7940(2) 0.6592(3) 0.0919(15) Uani 1 1 d .
F11 F 0.0956(3) 0.8645(2) 0.8795(3) 0.1087(19) Uani 1 1 d .
F14 F -0.0681(3) 0.7687(3) 0.6482(4) 0.116(2) Uani 1 1 d .
F13 F -0.1118(3) 0.7950(2) 0.7538(4) 0.124(2) Uani 1 1 d .
C36 C 0.9342(3) 0.4630(2) 0.9107(3) 0.0473(15) Uani 1 1 d .
C30 C 0.9396(3) 0.5114(2) 0.7539(3) 0.0397(12) Uani 1 1 d .
C31 C 0.9538(3) 0.4563(2) 0.8539(3) 0.0433(14) Uani 1 1 d .
C40 C 0.7446(3) 0.4879(3) 0.4757(3) 0.0583(19) Uani 1 1 d .
C28 C 0.9098(3) 0.6219(3) 0.6866(4) 0.0567(18) Uani 1 1 d .
H28A H 0.9349 0.6212 0.7365 0.068 Uiso 1 1 calc R
H28B H 0.9309 0.6466 0.6658 0.068 Uiso 1 1 calc R
C45 C 0.7973(4) 0.4534(3) 0.4990(3) 0.0618(19) Uani 1 1 d .
C32 C 1.0114(4) 0.4282(2) 0.8649(4) 0.0561(17) Uani 1 1 d .
C39 C 0.7326(3) 0.5741(3) 0.5140(3) 0.0544(17) Uani 1 1 d .
C29 C 0.9120(3) 0.5694(3) 0.6563(3) 0.0526(16) Uani 1 1 d .
H29A H 0.8812 0.5687 0.6081 0.063 Uiso 1 1 calc R
H29B H 0.9567 0.5632 0.6564 0.063 Uiso 1 1 calc R
C35 C 0.9707(4) 0.4425(3) 0.9760(3) 0.062(2) Uani 1 1 d .
C38 C 0.7363(3) 0.6541(3) 0.5761(4) 0.070(2) Uani 1 1 d .
H38A H 0.7159 0.6680 0.6076 0.084 Uiso 1 1 calc R
H38B H 0.7174 0.6720 0.5318 0.084 Uiso 1 1 calc R
C34 C 1.0287(5) 0.4159(3) 0.9851(4) 0.072(2) Uani 1 1 d .
C41 C 0.7031(3) 0.4846(4) 0.4071(4) 0.071(2) Uani 1 1 d .
C33 C 1.0488(4) 0.4088(3) 0.9291(4) 0.071(2) Uani 1 1 d .
C37 C 0.8106(3) 0.6634(3) 0.6061(4) 0.066(2) Uani 1 1 d .
H37A H 0.8309 0.6503 0.5741 0.079 Uiso 1 1 calc R
H37B H 0.8191 0.7001 0.6113 0.079 Uiso 1 1 calc R
C42 C 0.7133(4) 0.4473(5) 0.3628(4) 0.085(3) Uani 1 1 d .
C44 C 0.8073(5) 0.4159(4) 0.4563(4) 0.075(2) Uani 1 1 d .
C43 C 0.7650(4) 0.4134(4) 0.3882(4) 0.079(3) Uani 1 1 d .
C48 C 0.7102(3) 0.6212(2) 0.7660(3) 0.0451(14) Uani 1 1 d .
C49 C 0.5932(3) 0.6075(2) 0.7407(3) 0.0501(16) Uani 1 1 d .
C50 C 0.5656(3) 0.6530(3) 0.7048(4) 0.062(2) Uani 1 1 d .
C46 C 0.8351(3) 0.6660(2) 0.7326(4) 0.0542(17) Uani 1 1 d .
H46A H 0.7958 0.6878 0.7160 0.065 Uiso 1 1 calc R
H46B H 0.8740 0.6877 0.7533 0.065 Uiso 1 1 calc R
C54 C 0.5566(3) 0.5816(3) 0.7735(4) 0.0581(18) Uani 1 1 d .
C47 C 0.8288(3) 0.6291(2) 0.7877(3) 0.0468(14) Uani 1 1 d .
H47A H 0.8657 0.6049 0.8009 0.056 Uiso 1 1 calc R
H47B H 0.8309 0.6482 0.8290 0.056 Uiso 1 1 calc R
C51 C 0.5061(5) 0.6721(4) 0.7060(5) 0.085(3) Uani 1 1 d .
C52 C 0.4708(4) 0.6455(5) 0.7377(5) 0.092(3) Uani 1 1 d .
C53 C 0.4955(4) 0.5996(4) 0.7712(4) 0.082(3) Uani 1 1 d .
N9 N 0.8944(2) 0.5286(2) 0.6946(2) 0.0452(12) Uani 1 1 d .
H9 H 0.8548 0.5156 0.6791 0.054 Uiso 1 1 calc R
N13 N 0.7660(2) 0.60132(17) 0.7608(3) 0.0420(11) Uani 1 1 d .
H13 H 0.7645 0.5719 0.7413 0.050 Uiso 1 1 calc R
N14 N 0.6546(2) 0.58950(18) 0.7419(3) 0.0479(12) Uani 1 1 d .
H14 H 0.6581 0.5589 0.7277 0.058 Uiso 1 1 calc R
N8 N 0.8415(2) 0.6383(2) 0.6744(3) 0.0522(14) Uani 1 1 d .
N11 N 0.7205(3) 0.6003(2) 0.5654(3) 0.0564(14) Uani 1 1 d .
H11 H 0.7033 0.5846 0.5918 0.068 Uiso 1 1 calc R
N12 N 0.7330(3) 0.5227(2) 0.5232(3) 0.0544(14) Uani 1 1 d .
H12 H 0.7260 0.5107 0.5590 0.065 Uiso 1 1 calc R
F30 F 0.57986(18) 0.53711(16) 0.8071(2) 0.0651(11) Uani 1 1 d .
F21 F 0.8401(2) 0.45696(19) 0.56557(19) 0.0726(12) Uani 1 1 d .
F26 F 0.5973(2) 0.67868(15) 0.6695(2) 0.0689(12) Uani 1 1 d .
F20 F 1.0318(2) 0.41813(16) 0.8109(2) 0.0720(12) Uani 1 1 d .
F17 F 0.9503(3) 0.44967(18) 1.0294(2) 0.0814(15) Uani 1 1 d .
F25 F 0.6507(2) 0.5163(3) 0.3811(2) 0.0933(18) Uani 1 1 d .
F19 F 1.1048(3) 0.3821(2) 0.9384(3) 0.1058(19) Uani 1 1 d .
F27 F 0.4826(3) 0.7167(2) 0.6727(3) 0.111(2) Uani 1 1 d .
F18 F 1.0644(3) 0.3969(2) 1.0482(3) 0.105(2) Uani 1 1 d .
F22 F 0.8588(3) 0.3834(3) 0.4810(3) 0.1075(19) Uani 1 1 d .
F29 F 0.4620(2) 0.5719(3) 0.8055(3) 0.1055(19) Uani 1 1 d .
F23 F 0.7757(3) 0.3761(3) 0.3461(3) 0.108(2) Uani 1 1 d .
F24 F 0.6730(3) 0.4454(3) 0.2958(2) 0.125(3) Uani 1 1 d .
F28 F 0.4122(3) 0.6634(3) 0.7383(4) 0.145(3) Uani 1 1 d .
O4 O 0.99858(19) 0.52521(16) 0.7770(2) 0.0463(10) Uani 1 1 d .
O5 O 0.7412(2) 0.5947(2) 0.4644(3) 0.0667(14) Uani 1 1 d .
O7 O 0.31957(17) 0.98373(13) 0.75219(18) 0.0308(7) Uani 1 1 d .
O10 O 0.21011(17) 0.92713(13) 0.74953(18) 0.0332(8) Uani 1 1 d .
O9 O 0.24612(17) 1.01289(13) 0.83349(18) 0.0332(8) Uani 1 1 d .
O8 O 0.3278(2) 0.92643(16) 0.8644(2) 0.0453(9) Uani 1 1 d .
H8 H 0.3081 0.9151 0.8890 0.068 Uiso 1 1 calc R
C70 C 0.4140(4) 0.8679(5) 0.4352(5) 0.110(4) Uani 1 1 d .
H70A H 0.4250 0.9002 0.4591 0.165 Uiso 1 1 calc R
H70B H 0.4502 0.8571 0.4212 0.165 Uiso 1 1 calc R
H70C H 0.4069 0.8426 0.4660 0.165 Uiso 1 1 calc R
S1 S 0.2896(2) 0.83289(17) 0.9923(2) 0.0548(10) Uiso 0.49 1 d P
S1A S 0.3226(5) 0.8301(4) 0.9623(5) 0.062(2) Uiso 0.20 1 d P
S1B S 0.3101(4) 0.8454(3) 1.0051(4) 0.0629(18) Uiso 0.31 1 d P
O11 O 0.2717(3) 0.8787(2) 0.9438(3) 0.089(2) Uani 1 1 d .
C87 C 0.3743(8) 0.8523(6) 1.0401(9) 0.144(5) Uiso 1 1 d .
N16 N 0.6758(3) 0.8136(2) 0.7957(3) 0.0508(13) Uani 1 1 d .
C80 C 0.5936(5) 0.8760(4) 0.7082(6) 0.091(3) Uani 1 1 d .
C79 C 0.6513(5) 0.8691(4) 0.7787(6) 0.096(3) Uiso 1 1 d .
C82 C 0.5177(6) 0.9439(5) 0.6308(6) 0.104(3) Uani 1 1 d .
C81 C 0.5750(6) 0.9345(5) 0.7009(7) 0.112(4) Uiso 1 1 d .
C76 C 0.7704(5) 0.7672(4) 0.8770(6) 0.103(4) Uani 1 1 d .
H76A H 0.7740 0.7464 0.8393 0.123 Uiso 1 1 calc R
H76B H 0.7418 0.7493 0.8970 0.123 Uiso 1 1 calc R
C75 C 0.7419(4) 0.8159(4) 0.8505(5) 0.089(3) Uani 1 1 d .
H75A H 0.7719 0.8337 0.8323 0.106 Uiso 1 1 calc R
H75B H 0.7388 0.8361 0.8889 0.106 Uiso 1 1 calc R
C71 C 0.6708(6) 0.7857(3) 0.7316(4) 0.085(3) Uani 1 1 d .
C72 C 0.7254(6) 0.8078(5) 0.7023(6) 0.109(4) Uiso 1 1 d .
C73 C 0.7029(12) 0.7824(9) 0.6277(12) 0.201(8) Uiso 1 1 d .
C83 C 0.6236(4) 0.7832(4) 0.8172(6) 0.093(3) Uani 1 1 d .
C85 C 0.5727(7) 0.7604(6) 0.8999(7) 0.119(4) Uiso 1 1 d .
C84 C 0.6194(7) 0.7962(6) 0.8809(8) 0.129(4) Uiso 1 1 d .
C77 C 0.8452(5) 0.7756(3) 0.9371(5) 0.088(3) Uani 1 1 d .
H77A H 0.8764 0.7876 0.9159 0.106 Uiso 1 1 calc R
H77B H 0.8432 0.8010 0.9710 0.106 Uiso 1 1 calc R
C78 C 0.8668(6) 0.7264(4) 0.9710(5) 0.101(3) Uani 1 1 d .
H78A H 0.8671 0.7278 1.0178 0.152 Uiso 1 1 calc R
H78B H 0.9110 0.7188 0.9720 0.152 Uiso 1 1 calc R
H78C H 0.8364 0.7001 0.9454 0.152 Uiso 1 1 calc R
C86 C 0.5812(12) 0.7098(10) 0.9061(13) 0.219(9) Uiso 1 1 d .
C74 C 0.7637(16) 0.7967(13) 0.6008(17) 0.278(13) Uiso 1 1 d .

loop_
_atom_site_aniso_label
_atom_site_aniso_U_11
_atom_site_aniso_U_22
_atom_site_aniso_U_33
_atom_site_aniso_U_23
_atom_site_aniso_U_13
_atom_site_aniso_U_12
F10 0.101(4) 0.147(5) 0.080(3) 0.058(3) 0.063(3) 0.080(4)
F12 0.194(7) 0.102(5) 0.167(7) -0.020(4) 0.125(6) -0.057(5)
F9 0.123(5) 0.224(8) 0.144(6) 0.089(6) 0.108(5) 0.068(5)
C57 0.137(10) 0.100(8) 0.138(10) -0.062(7) 0.084(8) -0.051(7)
F3 0.043(2) 0.168(5) 0.043(2) -0.035(3) -0.0018(18) 0.035(3)
As1 0.0266(3) 0.0241(3) 0.0296(3) -0.00088(19) 0.0098(2) -0.00125(18)
F16 0.061(2) 0.054(2) 0.065(2) -0.0056(18) 0.0303(19) -0.0168(18)
N10 0.033(2) 0.043(3) 0.040(3) 0.004(2) 0.001(2) -0.0051(19)
O6 0.052(2) 0.028(2) 0.060(3) -0.0073(18) 0.004(2) 0.0082(17)
C63 0.050(4) 0.049(4) 0.043(3) 0.001(3) 0.004(3) 0.000(3)
C59 0.053(4) 0.059(4) 0.040(3) 0.002(3) 0.010(3) 0.003(3)
C60 0.045(4) 0.087(5) 0.040(3) -0.008(3) 0.008(3) 0.000(3)
C55 0.060(4) 0.046(3) 0.045(3) -0.002(3) 0.019(3) 0.006(3)
C56 0.070(5) 0.087(5) 0.056(4) -0.009(4) 0.031(4) -0.026(4)
C61 0.051(4) 0.098(6) 0.042(4) -0.020(4) 0.011(3) -0.006(4)
C67 0.049(4) 0.085(5) 0.039(3) -0.007(3) 0.012(3) 0.007(3)
C62 0.093(6) 0.114(7) 0.049(4) -0.015(5) 0.009(4) -0.021(6)
C68 0.066(5) 0.110(7) 0.040(4) -0.003(4) -0.001(3) 0.030(5)
C69 0.060(5) 0.088(6) 0.074(5) -0.022(4) 0.016(4) 0.013(4)
C64 0.107(7) 0.070(5) 0.068(5) -0.004(4) 0.016(5) -0.036(5)
C66 0.177(13) 0.079(7) 0.122(10) 0.006(7) 0.001(9) -0.063(8)
C58 0.077(8) 0.096(9) 0.065(7) 0.001(6) 0.040(6) -0.030(7)
C65 0.123(8) 0.044(4) 0.088(6) 0.003(4) -0.002(6) -0.003(4)
N15 0.044(3) 0.041(2) 0.028(2) -0.0012(18) 0.015(2) 0.002(2)
C12 0.049(3) 0.068(4) 0.031(3) 0.008(3) 0.003(3) 0.034(3)
C13 0.049(4) 0.089(5) 0.036(3) 0.021(3) 0.016(3) 0.022(3)
C10 0.063(4) 0.061(4) 0.052(4) -0.029(3) -0.017(3) 0.028(3)
C18 0.068(4) 0.083(5) 0.049(4) 0.013(4) 0.030(4) 0.003(4)
C14 0.075(5) 0.136(8) 0.060(5) 0.046(5) 0.042(4) 0.047(5)
C15 0.095(7) 0.145(10) 0.099(7) 0.046(7) 0.068(6) 0.043(7)
C11 0.052(4) 0.060(4) 0.041(3) -0.008(3) -0.010(3) 0.017(3)
C16 0.099(7) 0.131(9) 0.117(9) 0.050(7) 0.069(7) 0.004(7)
C17 0.094(6) 0.075(6) 0.094(6) 0.015(5) 0.048(5) 0.002(5)
C21 0.077(5) 0.037(3) 0.060(4) 0.012(3) 0.011(4) -0.016(3)
C19 0.067(5) 0.028(3) 0.088(5) -0.003(3) -0.017(4) 0.010(3)
C27 0.109(7) 0.054(4) 0.071(5) -0.001(4) 0.029(5) -0.033(5)
C22 0.083(5) 0.033(3) 0.083(5) 0.019(3) 0.028(4) -0.010(3)
C20 0.074(5) 0.040(4) 0.068(5) 0.015(3) -0.007(4) -0.003(3)
C25 0.108(8) 0.050(5) 0.106(8) 0.019(5) 0.030(6) -0.014(5)
C23 0.088(6) 0.064(5) 0.054(5) 0.002(4) 0.015(4) 0.000(4)
C24 0.073(6) 0.060(5) 0.106(7) 0.006(5) 0.007(5) -0.017(4)
C26 0.141(9) 0.048(5) 0.124(9) 0.018(5) 0.078(8) -0.022(5)
C3 0.039(3) 0.057(4) 0.039(3) 0.002(3) 0.009(3) 0.019(3)
C4 0.025(3) 0.062(4) 0.037(3) -0.001(3) 0.008(2) 0.015(2)
C9 0.023(3) 0.078(5) 0.057(4) -0.014(3) 0.015(3) 0.011(3)
C8 0.028(3) 0.078(5) 0.067(5) -0.020(4) 0.016(3) 0.006(3)
C5 0.049(4) 0.065(4) 0.039(3) -0.002(3) 0.008(3) 0.012(3)
C7 0.030(3) 0.113(7) 0.049(4) -0.035(4) 0.006(3) 0.019(4)
C1 0.077(5) 0.054(4) 0.053(4) -0.017(3) -0.007(4) 0.033(4)
C6 0.053(4) 0.089(5) 0.038(4) 0.006(4) 0.007(3) 0.034(4)
C2 0.057(4) 0.102(6) 0.032(3) -0.011(3) 0.000(3) 0.039(4)
N3 0.036(2) 0.053(3) 0.037(3) 0.002(2) 0.010(2) 0.017(2)
N4 0.057(3) 0.048(3) 0.030(2) 0.000(2) 0.004(2) 0.024(2)
N2 0.046(3) 0.060(3) 0.032(3) 0.003(2) 0.005(2) 0.023(2)
N5 0.055(3) 0.072(4) 0.032(3) 0.014(2) 0.021(2) 0.023(3)
N1 0.052(3) 0.046(3) 0.056(3) -0.016(3) -0.011(3) 0.019(2)
N6 0.086(4) 0.031(3) 0.055(3) 0.011(2) 0.005(3) -0.007(3)
N7 0.091(5) 0.030(3) 0.070(4) 0.013(3) 0.016(3) -0.009(3)
O1 0.055(3) 0.076(3) 0.042(2) -0.005(2) 0.004(2) 0.035(2)
O2 0.077(3) 0.112(4) 0.016(2) 0.006(2) 0.007(2) 0.047(3)
O3 0.092(4) 0.034(2) 0.094(4) 0.024(2) 0.015(3) -0.012(2)
F1 0.049(2) 0.063(2) 0.083(3) 0.002(2) 0.023(2) -0.0011(18)
F5 0.082(3) 0.062(2) 0.050(2) 0.0089(19) 0.008(2) 0.013(2)
F2 0.037(2) 0.107(4) 0.104(4) -0.051(3) 0.014(2) -0.008(2)
F4 0.103(4) 0.125(4) 0.044(2) 0.021(3) 0.006(2) 0.040(3)
F6 0.081(3) 0.061(2) 0.071(3) 0.002(2) 0.045(2) 0.011(2)
F7 0.181(7) 0.083(4) 0.171(7) 0.026(4) 0.117(6) -0.004(4)
F8 0.162(7) 0.153(6) 0.198(8) 0.058(6) 0.134(6) -0.007(5)
F15 0.087(3) 0.092(4) 0.074(3) -0.002(3) 0.002(3) -0.004(3)
F11 0.135(5) 0.109(4) 0.088(4) -0.013(3) 0.047(4) -0.047(4)
F14 0.073(3) 0.115(5) 0.129(5) -0.021(4) 0.000(3) -0.017(3)
F13 0.096(4) 0.078(4) 0.215(8) 0.024(4) 0.076(5) -0.011(3)
C36 0.056(4) 0.032(3) 0.049(4) 0.003(2) 0.013(3) -0.015(3)
C30 0.031(3) 0.049(3) 0.034(3) -0.002(2) 0.004(2) 0.000(2)
C31 0.049(3) 0.027(3) 0.041(3) 0.003(2) 0.001(3) -0.005(2)
C40 0.038(3) 0.108(6) 0.036(3) 0.013(3) 0.022(3) -0.013(3)
C28 0.035(3) 0.074(5) 0.058(4) 0.023(3) 0.012(3) -0.013(3)
C45 0.061(4) 0.095(5) 0.031(3) 0.008(3) 0.018(3) -0.005(4)
C32 0.067(4) 0.041(3) 0.048(4) -0.002(3) 0.005(3) 0.006(3)
C39 0.029(3) 0.087(5) 0.043(4) 0.026(3) 0.008(3) -0.005(3)
C29 0.034(3) 0.079(5) 0.042(3) 0.017(3) 0.010(3) -0.005(3)
C35 0.091(5) 0.044(4) 0.043(4) 0.007(3) 0.016(4) -0.029(4)
C38 0.047(4) 0.079(5) 0.066(5) 0.034(4) 0.001(3) -0.001(3)
C34 0.096(6) 0.043(4) 0.048(4) 0.014(3) -0.011(4) -0.010(4)
C41 0.035(3) 0.140(8) 0.038(4) 0.012(4) 0.015(3) -0.007(4)
C33 0.076(5) 0.041(4) 0.069(5) 0.007(3) -0.006(4) 0.017(3)
C37 0.053(4) 0.073(5) 0.060(4) 0.037(4) 0.006(3) -0.012(3)
C42 0.055(5) 0.170(10) 0.033(4) -0.010(5) 0.019(3) -0.025(5)
C44 0.081(6) 0.100(6) 0.050(4) 0.001(4) 0.031(4) 0.007(5)
C43 0.073(5) 0.133(8) 0.042(4) -0.018(5) 0.033(4) -0.021(5)
C48 0.047(3) 0.031(3) 0.052(4) 0.002(2) 0.010(3) 0.005(2)
C49 0.045(3) 0.044(3) 0.054(4) -0.020(3) 0.008(3) 0.009(3)
C50 0.045(4) 0.057(4) 0.063(4) -0.023(4) -0.006(3) 0.012(3)
C46 0.042(3) 0.043(3) 0.063(4) 0.014(3) 0.001(3) -0.015(3)
C54 0.033(3) 0.073(5) 0.062(4) -0.015(4) 0.009(3) 0.015(3)
C47 0.041(3) 0.040(3) 0.052(4) 0.002(3) 0.008(3) -0.003(2)
C51 0.065(5) 0.091(6) 0.067(5) -0.019(5) -0.018(4) 0.041(5)
C52 0.041(4) 0.135(9) 0.084(6) -0.014(6) 0.003(4) 0.047(5)
C53 0.037(4) 0.138(8) 0.065(5) -0.019(5) 0.013(4) 0.025(5)
N9 0.027(2) 0.063(3) 0.038(3) 0.010(2) 0.003(2) -0.008(2)
N13 0.045(3) 0.031(2) 0.054(3) -0.003(2) 0.022(2) -0.004(2)
N14 0.046(3) 0.027(2) 0.072(4) -0.010(2) 0.022(3) 0.004(2)
N8 0.039(3) 0.060(3) 0.051(3) 0.022(3) 0.009(2) -0.010(2)
N11 0.038(3) 0.077(4) 0.048(3) 0.020(3) 0.008(2) -0.005(3)
N12 0.042(3) 0.090(4) 0.031(3) 0.017(3) 0.012(2) -0.007(3)
F30 0.040(2) 0.070(3) 0.089(3) -0.001(2) 0.028(2) 0.0036(18)
F21 0.075(3) 0.099(3) 0.0324(19) 0.006(2) 0.0053(19) 0.016(2)
F26 0.077(3) 0.050(2) 0.057(2) -0.0077(19) -0.002(2) 0.008(2)
F20 0.069(3) 0.062(2) 0.075(3) -0.006(2) 0.015(2) 0.021(2)
F17 0.122(4) 0.075(3) 0.048(2) 0.001(2) 0.032(2) -0.047(3)
F25 0.038(2) 0.189(6) 0.049(2) 0.019(3) 0.0111(18) 0.007(3)
F19 0.099(4) 0.077(3) 0.108(4) 0.024(3) -0.005(3) 0.044(3)
F27 0.089(4) 0.104(4) 0.099(4) -0.004(3) -0.018(3) 0.065(3)
F18 0.134(5) 0.075(3) 0.063(3) 0.035(2) -0.015(3) -0.009(3)
F22 0.132(5) 0.132(5) 0.055(3) -0.004(3) 0.029(3) 0.041(4)
F29 0.046(2) 0.170(6) 0.105(4) -0.002(4) 0.033(3) 0.025(3)
F23 0.120(4) 0.161(6) 0.060(3) -0.035(3) 0.052(3) -0.018(4)
F24 0.067(3) 0.262(8) 0.039(2) -0.025(4) 0.011(2) -0.021(4)
F28 0.072(3) 0.201(7) 0.147(6) 0.003(5) 0.021(4) 0.091(4)
O4 0.032(2) 0.056(2) 0.041(2) 0.0037(18) 0.0011(17) -0.0052(17)
O5 0.043(2) 0.101(4) 0.057(3) 0.039(3) 0.019(2) 0.005(2)
O7 0.0332(18) 0.0270(17) 0.0366(19) 0.0027(14) 0.0180(15) -0.0008(14)
O10 0.0351(18) 0.0257(17) 0.0372(19) -0.0015(14) 0.0110(15) -0.0058(14)
O9 0.0296(17) 0.0344(19) 0.0345(19) -0.0115(15) 0.0105(15) -0.0037(14)
O8 0.043(2) 0.044(2) 0.046(2) 0.0157(18) 0.0123(18) 0.0088(18)
C70 0.051(5) 0.187(12) 0.076(6) -0.010(7) 0.004(4) 0.036(6)
O11 0.121(5) 0.100(4) 0.068(4) 0.039(3) 0.060(4) 0.045(4)
N16 0.050(3) 0.047(3) 0.055(3) -0.014(2) 0.018(2) 0.004(2)
C80 0.081(6) 0.095(7) 0.100(7) 0.014(5) 0.036(5) 0.030(5)
C82 0.100(7) 0.120(8) 0.102(8) 0.038(7) 0.049(6) 0.034(6)
C76 0.073(6) 0.086(7) 0.157(10) -0.062(7) 0.052(6) -0.013(5)
C75 0.062(5) 0.100(7) 0.090(6) -0.017(5) 0.010(5) 0.007(5)
C71 0.151(9) 0.035(4) 0.053(4) -0.010(3) 0.020(5) -0.016(4)
C83 0.064(5) 0.110(8) 0.108(8) 0.034(6) 0.033(5) 0.021(5)
C77 0.079(6) 0.070(5) 0.093(6) -0.013(5) 0.002(5) 0.023(4)
C78 0.117(8) 0.086(7) 0.086(7) -0.021(5) 0.019(6) 0.006(6)

loop_
_atom_type_symbol
_atom_type_description
_atom_type_scat_dispersion_real
_atom_type_scat_dispersion_imag
_atom_type_scat_source
C C 0.0033 0.0016 'International Tables Vol C Tables 4.2.6.8 and 6.1.1.4'
H H 0.0000 0.0000 'International Tables Vol C Tables 4.2.6.8 and 6.1.1.4'
N N 0.0061 0.0033 'International Tables Vol C Tables 4.2.6.8 and 6.1.1.4'
O O 0.0106 0.0060 'International Tables Vol C Tables 4.2.6.8 and 6.1.1.4'
F F 0.0171 0.0103 'International Tables Vol C Tables 4.2.6.8 and 6.1.1.4'
S S 0.1246 0.1234 'International Tables Vol C Tables 4.2.6.8 and 6.1.1.4'
As As 0.0499 2.0058 'International Tables Vol C Tables 4.2.6.8 and 6.1.1.4'

loop_
_geom_angle_atom_site_label_1
_geom_angle_atom_site_label_2
_geom_angle_atom_site_label_3
_geom_angle
_geom_angle_site_symmetry_1
_geom_angle_site_symmetry_3
S1A C88 S1 40.0(6) . .
S1A C88 S1B 30.8(6) . .
S1 C88 S1B 13.8(3) . .
C58 C57 C56 117.5(11) . .
O9 As1 O10 111.48(17) . 1
O9 As1 O10 111.48(17) . .
O10 As1 O10 0.0(3) 1 .
O9 As1 O7 112.73(17) . .
O10 As1 O7 110.57(17) 1 .
O10 As1 O7 110.57(17) . .
O9 As1 O7 112.73(17) . 1
O10 As1 O7 110.57(17) 1 1
O10 As1 O7 110.57(17) . 1
O7 As1 O7 0.00(16) . 1
O9 As1 O8 109.55(19) . .
O10 As1 O8 108.02(19) 1 .
O10 As1 O8 108.02(19) . .
O7 As1 O8 104.12(18) . .
O7 As1 O8 104.12(18) 1 .
C30 N10 C31 121.8(5) . .
C64 C63 N15 115.8(6) . .
C60 C59 N15 117.8(5) . .
C59 C60 C61 112.8(7) . .
C56 C55 N15 118.6(6) . .
C55 C56 C57 108.2(8) . .
C62 C61 C60 117.7(8) . .
N15 C67 C68 116.5(6) . .
C69 C68 C67 113.2(7) . .
C68 C69 C70 118.9(8) . .
C65 C64 C63 111.8(8) . .
C66 C65 C64 118.6(11) . .
C67 N15 C55 109.7(5) . .
C67 N15 C63 113.3(5) . .
C55 N15 C63 109.3(4) . .
C67 N15 C59 107.7(4) . .
C55 N15 C59 110.3(5) . .
C63 N15 C59 106.5(4) . .
O2 C12 N4 124.5(7) . .
O2 C12 N5 121.1(7) . .
N4 C12 N5 114.4(5) . .
C14 C13 C18 117.7(7) . .
C14 C13 N5 122.0(7) . .
C18 C13 N5 120.2(6) . .
N1 C10 C11 110.4(5) . .
F6 C18 C17 118.7(8) . .
F6 C18 C13 120.1(6) . .
C17 C18 C13 121.2(7) . .
F10 C14 C15 117.7(7) . .
F10 C14 C13 120.8(8) . .
C15 C14 C13 121.4(9) . .
C16 C15 F9 120.2(10) . .
C16 C15 C14 119.7(9) . .
F9 C15 C14 120.1(10) . .
N4 C11 C10 111.4(6) . .
C15 C16 F8 120.9(10) . .
C15 C16 C17 120.7(9) . .
F8 C16 C17 118.4(11) . .
F7 C17 C18 120.3(8) . .
F7 C17 C16 120.4(9) . .
C18 C17 C16 119.4(9) . .
O3 C21 N6 122.0(8) . .
O3 C21 N7 122.1(8) . .
N6 C21 N7 115.9(6) . .
N1 C19 C20 110.2(5) . .
F11 C27 C26 117.6(9) . .
F11 C27 C22 119.4(8) . .
C26 C27 C22 123.0(9) . .
C23 C22 C27 114.1(8) . .
C23 C22 N7 123.5(8) . .
C27 C22 N7 122.4(8) . .
N6 C20 C19 111.0(6) . .
F13 C25 C26 123.1(12) . .
F13 C25 C24 120.1(10) . .
C26 C25 C24 116.8(10) . .
F15 C23 C22 117.8(8) . .
F15 C23 C24 117.6(8) . .
C22 C23 C24 124.6(9) . .
F14 C24 C23 120.1(10) . .
F14 C24 C25 121.3(9) . .
C23 C24 C25 118.6(9) . .
C27 C26 C25 122.9(10) . .
C27 C26 F12 120.7(10) . .
C25 C26 F12 116.5(10) . .
O1 C3 N2 123.6(6) . .
O1 C3 N3 122.0(5) . .
N2 C3 N3 114.3(5) . .
C5 C4 C9 117.4(6) . .
C5 C4 N3 123.7(6) . .
C9 C4 N3 118.8(6) . .
F1 C9 C8 117.2(7) . .
F1 C9 C4 120.7(6) . .
C8 C9 C4 122.1(7) . .
F2 C8 C7 119.9(7) . .
F2 C8 C9 120.8(8) . .
C7 C8 C9 119.3(7) . .
F5 C5 C4 120.0(5) . .
F5 C5 C6 118.2(7) . .
C4 C5 C6 121.8(7) . .
F3 C7 C8 122.0(8) . .
F3 C7 C6 117.6(8) . .
C8 C7 C6 120.4(6) . .
N1 C1 C2 113.2(5) . .
F4 C6 C5 119.4(8) . .
F4 C6 C7 121.6(7) . .
C5 C6 C7 118.9(7) . .
N2 C2 C1 113.2(6) . .
C3 N3 C4 122.4(5) . .
C12 N4 C11 121.0(6) . .
C3 N2 C2 122.4(5) . .
C12 N5 C13 123.0(6) . .
C1 N1 C10 113.5(6) . .
C1 N1 C19 111.8(6) . .
C10 N1 C19 114.1(6) . .
C21 N6 C20 120.2(6) . .
C21 N7 C22 119.6(6) . .
F16 C36 C31 119.4(5) . .
F16 C36 C35 118.8(7) . .
C31 C36 C35 121.8(7) . .
O4 C30 N9 124.1(5) . .
O4 C30 N10 121.9(5) . .
N9 C30 N10 114.0(5) . .
C32 C31 C36 117.0(6) . .
C32 C31 N10 121.7(6) . .
C36 C31 N10 121.2(6) . .
C41 C40 C45 117.4(8) . .
C41 C40 N12 122.6(7) . .
C45 C40 N12 120.0(6) . .
N8 C28 C29 111.8(5) . .
F21 C45 C44 119.3(7) . .
F21 C45 C40 118.6(7) . .
C44 C45 C40 122.1(7) . .
F20 C32 C33 117.8(7) . .
F20 C32 C31 120.1(6) . .
C33 C32 C31 122.0(7) . .
O5 C39 N12 123.7(7) . .
O5 C39 N11 123.7(7) . .
N12 C39 N11 112.6(5) . .
N9 C29 C28 112.7(5) . .
F17 C35 C34 120.4(7) . .
F17 C35 C36 120.1(8) . .
C34 C35 C36 119.4(7) . .
N11 C38 C37 112.0(6) . .
F18 C34 C35 119.4(9) . .
F18 C34 C33 121.1(9) . .
C35 C34 C33 119.5(6) . .
F25 C41 C40 120.6(8) . .
F25 C41 C42 118.2(7) . .
C40 C41 C42 121.1(8) . .
F19 C33 C32 120.8(8) . .
F19 C33 C34 118.9(7) . .
C32 C33 C34 120.3(7) . .
N8 C37 C38 111.4(5) . .
F24 C42 C43 120.2(9) . .
F24 C42 C41 120.1(9) . .
C43 C42 C41 119.7(7) . .
F22 C44 C43 120.7(8) . .
F22 C44 C45 120.1(7) . .
C43 C44 C45 119.2(9) . .
C42 C43 C44 120.4(8) . .
C42 C43 F23 120.9(7) . .
C44 C43 F23 118.6(9) . .
O6 C48 N13 123.3(6) . .
O6 C48 N14 122.1(5) . .
N13 C48 N14 114.6(5) . .
C54 C49 N14 121.9(6) . .
C54 C49 C50 117.5(6) . .
N14 C49 C50 120.7(7) . .
F26 C50 C51 118.8(8) . .
F26 C50 C49 120.4(6) . .
C51 C50 C49 120.8(9) . .
N8 C46 C47 111.0(5) . .
F30 C54 C53 118.7(8) . .
F30 C54 C49 120.0(5) . .
C53 C54 C49 121.2(8) . .
N13 C47 C46 110.4(5) . .
F27 C51 C52 120.9(9) . .
F27 C51 C50 118.8(11) . .
C52 C51 C50 120.3(9) . .
F28 C52 C51 120.8(10) . .
F28 C52 C53 119.0(11) . .
C51 C52 C53 120.2(7) . .
F29 C53 C54 118.0(9) . .
F29 C53 C52 122.1(7) . .
C54 C53 C52 119.9(9) . .
C30 N9 C29 119.9(5) . .
C48 N13 C47 120.5(5) . .
C48 N14 C49 119.5(5) . .
C46 N8 C28 113.1(5) . .
C46 N8 C37 114.9(6) . .
C28 N8 C37 111.9(5) . .
C39 N11 C38 120.6(6) . .
C39 N12 C40 122.1(5) . .
O7 O7 As1 0(10) 1 .
O10 O10 As1 0(4) 1 .
S1B S1 S1A 74.5(11) . .
S1B S1 O11 79.2(11) . 1
S1A S1 O11 75.1(6) . 1
S1B S1 O11 79.2(11) . .
S1A S1 O11 75.1(6) . .
O11 S1 O11 0.0(8) 1 .
S1B S1 C88 116.5(12) . .
S1A S1 C88 53.1(8) . .
O11 S1 C88 113.4(7) 1 .
O11 S1 C88 113.4(7) . .
S1B S1 C87 21.4(11) . .
S1A S1 C87 66.1(8) . .
O11 S1 C87 96.0(6) 1 .
O11 S1 C87 96.0(6) . .
C88 S1 C87 97.7(8) . .
S1B S1A S1 28.4(5) . .
S1B S1A C88 109.0(12) . .
S1 S1A C88 86.9(10) . .
S1B S1A O11 64.1(6) . 1
S1 S1A O11 64.2(6) . 1
C88 S1A O11 128.1(10) . 1
S1B S1A O11 64.1(6) . .
S1 S1A O11 64.2(6) . .
C88 S1A O11 128.1(10) . .
O11 S1A O11 0.0(4) 1 .
S1B S1A C87 51.4(8) . .
S1 S1A C87 77.4(8) . .
C88 S1A C87 119.4(11) . .
O11 S1A C87 96.4(8) 1 .
O11 S1A C87 96.4(8) . .
S1 S1B S1A 77.1(12) . .
S1 S1B C87 150.1(15) . .
S1A S1B C87 88.8(10) . .
S1 S1B O11 80.5(11) . 1
S1A S1B O11 75.7(7) . 1
C87 S1B O11 121.8(10) . 1
S1 S1B O11 80.5(11) . .
S1A S1B O11 75.7(7) . .
C87 S1B O11 121.8(10) . .
O11 S1B O11 0.0(5) 1 .
S1 S1B C88 49.7(10) . .
S1A S1B C88 40.1(8) . .
C87 S1B C88 103.5(10) . .
O11 S1B C88 99.2(7) 1 .
O11 S1B C88 99.2(7) . .
O11 O11 S1B 0(10) 1 .
O11 O11 S1 0(10) 1 .
S1B O11 S1 20.4(3) . .
O11 O11 S1A 0(10) 1 .
S1B O11 S1A 40.2(4) . .
S1 O11 S1A 40.6(4) . .
S1B C87 S1A 39.9(6) . .
S1B C87 S1 8.5(4) . .
S1A C87 S1 36.4(5) . .
C75 N16 C71 116.6(7) . .
C75 N16 C79 107.2(7) . .
C71 N16 C79 110.6(6) . .
C75 N16 C83 113.5(7) . .
C71 N16 C83 99.9(7) . .
C79 N16 C83 108.8(6) . .
C79 C80 C81 107.1(9) . .
N16 C79 C80 114.7(8) . .
C82 C81 C80 109.5(10) . .
C75 C76 C77 109.6(7) . .
C76 C75 N16 115.0(8) . .
N16 C71 C72 109.2(7) . .
C73 C72 C71 101.8(12) . .
C72 C73 C74 103.4(19) . .
C84 C83 N16 116.0(11) . .
C86 C85 C84 123.5(16) . .
C83 C84 C85 111.4(12) . .
C78 C77 C76 107.3(9) . .

loop_
_geom_bond_atom_site_label_1
_geom_bond_atom_site_label_2
_geom_bond_distance
_geom_bond_site_symmetry_2
F10 C14 1.330(11) .
F12 C26 1.389(12) .
F9 C15 1.339(10) .
C88 S1A 1.360(19) .
C88 S1 1.698(18) .
C88 S1B 1.993(19) .
C57 C58 1.379(14) .
C57 C56 1.574(14) .
F3 C7 1.356(8) .
As1 O9 1.661(3) .
As1 O10 1.672(3) 1
As1 O10 1.672(3) .
As1 O7 1.676(3) .
As1 O7 1.676(3) 1
As1 O8 1.741(4) .
F16 C36 1.329(8) .
N10 C30 1.380(8) .
N10 C31 1.402(7) .
O6 C48 1.237(7) .
C63 C64 1.497(10) .
C63 N15 1.512(8) .
C59 C60 1.451(10) .
C59 N15 1.563(7) .
C60 C61 1.527(9) .
C55 C56 1.472(10) .
C55 N15 1.502(8) .
C61 C62 1.449(11) .
C67 N15 1.496(8) .
C67 C68 1.515(9) .
C68 C69 1.440(11) .
C69 C70 1.517(11) .
C64 C65 1.492(13) .
C66 C65 1.477(13) .
C12 O2 1.237(7) .
C12 N4 1.345(9) .
C12 N5 1.381(9) .
C13 C14 1.378(10) .
C13 C18 1.381(11) .
C13 N5 1.393(9) .
C10 N1 1.457(8) .
C10 C11 1.547(9) .
C18 F6 1.336(8) .
C18 C17 1.350(11) .
C14 C15 1.375(14) .
C15 C16 1.329(16) .
C11 N4 1.454(9) .
C16 F8 1.352(11) .
C16 C17 1.396(14) .
C17 F7 1.341(11) .
C21 O3 1.226(8) .
C21 N6 1.342(10) .
C21 N7 1.371(10) .
C19 N1 1.459(10) .
C19 C20 1.500(11) .
C27 F11 1.328(10) .
C27 C26 1.351(14) .
C27 C22 1.379(12) .
C22 C23 1.370(11) .
C22 N7 1.399(10) .
C20 N6 1.465(10) .
C25 F13 1.292(12) .
C25 C26 1.363(15) .
C25 C24 1.395(15) .
C23 F15 1.359(10) .
C23 C24 1.393(13) .
C24 F14 1.337(11) .
C3 O1 1.237(7) .
C3 N2 1.333(7) .
C3 N3 1.383(8) .
C4 C5 1.375(9) .
C4 C9 1.389(9) .
C4 N3 1.397(7) .
C9 F1 1.332(8) .
C9 C8 1.379(10) .
C8 F2 1.330(9) .
C8 C7 1.357(12) .
C5 F5 1.360(8) .
C5 C6 1.382(9) .
C7 C6 1.399(12) .
C1 N1 1.446(10) .
C1 C2 1.514(12) .
C6 F4 1.337(9) .
C2 N2 1.463(8) .
C36 C31 1.382(9) .
C36 C35 1.392(9) .
C30 O4 1.233(7) .
C30 N9 1.330(7) .
C31 C32 1.382(9) .
C40 C41 1.370(9) .
C40 C45 1.387(11) .
C40 N12 1.416(10) .
C28 N8 1.454(8) .
C28 C29 1.511(10) .
C45 F21 1.346(8) .
C45 C44 1.378(11) .
C32 F20 1.353(8) .
C32 C33 1.369(10) .
C39 O5 1.221(7) .
C39 N12 1.350(9) .
C39 N11 1.356(9) .
C29 N9 1.449(8) .
C35 F17 1.330(9) .
C35 C34 1.375(12) .
C38 N11 1.439(10) .
C38 C37 1.505(10) .
C34 F18 1.339(8) .
C34 C33 1.376(13) .
C41 F25 1.341(10) .
C41 C42 1.398(13) .
C33 F19 1.339(9) .
C37 N8 1.471(8) .
C42 F24 1.336(9) .
C42 C43 1.365(14) .
C44 F22 1.336(10) .
C44 C43 1.366(11) .
C43 F23 1.372(10) .
C48 N13 1.342(8) .
C48 N14 1.386(8) .
C49 C54 1.378(10) .
C49 N14 1.387(8) .
C49 C50 1.407(10) .
C50 F26 1.336(10) .
C50 C51 1.377(12) .
C46 N8 1.442(9) .
C46 C47 1.526(9) .
C54 F30 1.349(8) .
C54 C53 1.376(9) .
C47 N13 1.448(7) .
C51 F27 1.349(11) .
C51 C52 1.351(15) .
C52 F28 1.343(9) .
C52 C53 1.385(15) .
C53 F29 1.375(11) .
O7 O7 0.000(7) 1
O10 O10 0.000(10) 1
S1 S1B 0.533(8) .
S1 S1A 1.093(10) .
S1 O11 1.511(7) 1
S1 O11 1.511(7) .
S1 C87 1.797(17) .
S1A S1B 1.080(11) .
S1A O11 1.622(11) 1
S1A O11 1.622(11) .
S1A C87 1.684(19) .
S1B C87 1.316(17) .
S1B O11 1.504(9) 1
S1B O11 1.504(9) .
O11 O11 0.000(13) 1
N16 C75 1.456(10) .
N16 C71 1.472(9) .
N16 C79 1.533(12) .
N16 C83 1.558(11) .
C80 C79 1.537(15) .
C80 C81 1.567(16) .
C82 C81 1.539(16) .
C76 C75 1.427(14) .
C76 C77 1.647(13) .
C71 C72 1.603(15) .
C72 C73 1.58(2) .
C73 C74 1.63(3) .
C83 C84 1.383(17) .
C85 C86 1.33(3) .
C85 C84 1.518(19) .
C77 C78 1.451(13) .

loop_
_geom_hbond_atom_site_label_D
_geom_hbond_atom_site_label_H
_geom_hbond_atom_site_label_A
_geom_hbond_distance_DH
_geom_hbond_distance_HA
_geom_hbond_distance_DA
_geom_hbond_angle_DHA
_geom_hbond_site_symmetry_A
N12 H12 O9 0.86 2.07 2.823(6) 146.1 2_646
N11 H11 O9 0.86 2.41 2.988(6) 124.9 2_646
N14 H14 O7 0.86 2.02 2.802(6) 150.6 2_646
N9 H9 O9 0.86 2.08 2.882(6) 154.1 2_646
N13 H13 O9 0.86 2.12 2.957(6) 163.0 2_646
O8 H8 O11 0.82 1.84 2.654(7) 169.6 1
N3 H3 O7 0.86 2.02 2.808(6) 152.8 1
N4 H4 O10 0.86 2.01 2.859(6) 169.2 1
N5 H5 O7 0.86 2.00 2.815(6) 158.0 1
N6 H6 O10 0.86 2.44 3.099(6) 133.8 1
N7 H7 O10 0.86 2.00 2.788(7) 151.7 1
N10 H10 O10 0.86 1.97 2.803(6) 161.7 2_646

loop_
_platon_squeeze_void_nr
_platon_squeeze_void_average_x
_platon_squeeze_void_average_y
_platon_squeeze_void_average_z
_platon_squeeze_void_volume
_platon_squeeze_void_count_electrons
_platon_squeeze_void_content
1 0.000 0.000 0.000 344 86 ' '
2 0.488 0.726 0.015 74 13 ' '
3 0.512 0.274 -0.016 74 13 ' '
4 0.838 0.216 0.028 9 1 ' '
5 0.663 0.492 0.161 14 1 ' '
6 1.002 0.500 0.502 342 86 ' '
7 0.343 -0.012 0.347 13 1 ' '
8 0.488 0.774 0.515 74 13 ' '
9 0.512 0.226 0.484 74 13 ' '
10 0.162 0.716 0.472 9 1 ' '
11 0.838 0.284 0.528 9 1 ' '
12 0.657 0.012 0.653 12 1 ' '
13 0.343 0.512 0.847 13 1 ' '
14 0.162 0.784 0.972 9 1 ' '
